data_4133403
loop_
_publ_author_name
'Koby, Ross F.'
'Hanusa, Timothy P.'
'Schley, Nathan D.'

_publ_section_title
;
 Mechanochemically Driven Transformations in Organotin Chemistry:
 Stereochemical Rearrangement, Redox Behavior, and Dispersion-Stabilized
 Complexes.
;
_journal_issue 46
_journal_name_full 'Journal of the American Chemical Society'
_journal_page_first 15934
_journal_page_last 15942
_journal_paper_doi 10.1021/jacs.8b09862
_journal_volume 140
_journal_year 2018
_chemical_formula_moiety 'C36 H84 Si8 Sn'
_chemical_formula_sum 'C36 H84 Si8 Sn'
_chemical_formula_weight 860.44
_space_group_crystal_system triclinic
_space_group_IT_number 2
_space_group_name_Hall '-P 1'
_space_group_name_H-M_alt 'P -1'
_atom_sites_solution_hydrogens geom
_atom_sites_solution_primary dual
_audit_creation_date 2018-05-18
_audit_creation_method
;
Olex2 1.2
(compiled 2018.04.26 svn.r3504 for OlexSys, GUI svn.r5492)
;
_cell_angle_alpha 95.647(6)
_cell_angle_beta 103.837(6)
_cell_angle_gamma 90.081(5)
_cell_formula_units_Z 2
_cell_length_a 11.4372(6)
_cell_length_b 11.5112(7)
_cell_length_c 20.7806(17)
_cell_measurement_reflns_used 4587
_cell_measurement_temperature 100.0(3)
_cell_measurement_theta_max 69.1760
_cell_measurement_theta_min 3.8330
_cell_volume 2642.7(3)
_computing_cell_refinement 'CrysAlisPro 1.171.38.46 (Rigaku OD, 2015)'
_computing_data_collection 'CrysAlisPro 1.171.38.46 (Rigaku OD, 2015)'
_computing_data_reduction 'CrysAlisPro 1.171.38.46 (Rigaku OD, 2015)'
_computing_molecular_graphics 'Olex2 (Dolomanov et al., 2009)'
_computing_publication_material 'Olex2 (Dolomanov et al., 2009)'
_computing_structure_refinement 'ShelXL (Sheldrick, 2015)'
_computing_structure_solution 'ShelXT (Sheldrick, 2015)'
_diffrn_ambient_environment N~2~
_diffrn_ambient_temperature 100.0(3)
_diffrn_detector 'CCD plate'
_diffrn_detector_area_resol_mean 8.1506
_diffrn_detector_type EosS2
_diffrn_measured_fraction_theta_full 0.311
_diffrn_measured_fraction_theta_max 0.291
_diffrn_measurement_details
;
List of Runs (angles in degrees, time in seconds):

  # Type    Start    End  Width  t~exp~   \w     \q     \k     \f   Frames
--------------------------------------------------------------------------
  1  \w   -104.00 -10.00   1.00   10.00    --  -36.45 -77.00 150.00   94
  2  \w    -63.00  31.00   1.00   10.00    --  -36.45  77.00-120.00   94
  3  \w   -106.00  33.00   1.00   10.00    --  -36.45   0.00-120.00  139
  4  \w     10.00 104.00   1.00   10.00    --   36.45  77.00 -60.00   94
  5  \w     10.00 104.00   1.00   10.00    --   36.45  77.00-180.00   94
  6  \w    -31.00  63.00   1.00   10.00    --   36.45 -77.00  60.00   94
  7  \w     10.00 104.00   1.00   10.00    --   36.45  77.00  60.00   94
  8  \w      9.00  49.00   1.00   10.00    --   36.45  78.00  -9.01   40
  9  \w     10.00 104.00   1.00   10.00    --   36.45  77.00 -30.00   94
 10  \w     41.00  60.00   1.00   40.00    --  108.65 -80.00-152.14   19
;
_diffrn_measurement_device 'four-circle diffractometer'
_diffrn_measurement_device_type 'SuperNova, Dual, Cu at zero, EosS2'
_diffrn_measurement_method '\w scans'
_diffrn_orient_matrix_type 'CrysAlisPro convention (1999,Acta A55,543-557)'
_diffrn_orient_matrix_UB_11 -0.1038073000
_diffrn_orient_matrix_UB_12 0.0759129000
_diffrn_orient_matrix_UB_13 0.0139751000
_diffrn_orient_matrix_UB_21 -0.0128574000
_diffrn_orient_matrix_UB_22 0.0510901000
_diffrn_orient_matrix_UB_23 -0.0670549000
_diffrn_orient_matrix_UB_31 -0.0914138000
_diffrn_orient_matrix_UB_32 -0.0986255000
_diffrn_orient_matrix_UB_33 -0.0346142000
_diffrn_radiation_monochromator mirror
_diffrn_radiation_probe x-ray
_diffrn_radiation_type CuK\a
_diffrn_radiation_wavelength 1.54184
_diffrn_reflns_av_unetI/netI 0.0212
_diffrn_reflns_Laue_measured_fraction_full 0.311
_diffrn_reflns_Laue_measured_fraction_max 0.291
_diffrn_reflns_limit_h_max 8
_diffrn_reflns_limit_h_min -8
_diffrn_reflns_limit_k_max 14
_diffrn_reflns_limit_k_min -14
_diffrn_reflns_limit_l_max 16
_diffrn_reflns_limit_l_min -16
_diffrn_reflns_number 4288
_diffrn_reflns_point_group_measured_fraction_full 0.311
_diffrn_reflns_point_group_measured_fraction_max 0.291
_diffrn_reflns_theta_full 67.684
_diffrn_reflns_theta_max 71.642
_diffrn_reflns_theta_min 3.860
_diffrn_source 'micro-focus sealed X-ray tube'
_diffrn_source_type 'SuperNova (Cu) X-ray Source'
_exptl_absorpt_coefficient_mu 5.725
_exptl_absorpt_correction_T_max 0.962
_exptl_absorpt_correction_T_min 0.669
_exptl_absorpt_correction_type gaussian
_exptl_absorpt_process_details
;
CrysAlisPro 1.171.38.46 (Rigaku Oxford Diffraction, 2015)
Numerical absorption correction based on gaussian integration over
			a multifaceted crystal model
Empirical absorption correction using spherical harmonics,
 implemented in SCALE3 ABSPACK scaling algorithm.
;
_exptl_crystal_colour colourless
_exptl_crystal_colour_primary colourless
_exptl_crystal_density_diffrn 1.081
_exptl_crystal_description block
_exptl_crystal_F_000 924
_exptl_crystal_size_max 0.104
_exptl_crystal_size_mid 0.081
_exptl_crystal_size_min 0.023
_refine_diff_density_max 0.557
_refine_diff_density_min -0.352
_refine_diff_density_rms 0.069
_refine_ls_extinction_method none
_refine_ls_goodness_of_fit_ref 1.053
_refine_ls_hydrogen_treatment constr
_refine_ls_matrix_type full
_refine_ls_number_parameters 551
_refine_ls_number_reflns 4288
_refine_ls_number_restraints 866
_refine_ls_restrained_S_all 0.995
_refine_ls_R_factor_all 0.0583
_refine_ls_R_factor_gt 0.0554
_refine_ls_shift/su_max 0.000
_refine_ls_shift/su_mean 0.000
_refine_ls_structure_factor_coef Fsqd
_refine_ls_weighting_details 'w=1/[\s^2^(Fo^2^)+(0.0770P)^2^+12.5860P] where P=(Fo^2^+2Fc^2^)/3'
_refine_ls_weighting_scheme calc
_refine_ls_wR_factor_gt 0.1401
_refine_ls_wR_factor_ref 0.1420
_reflns_Friedel_coverage 0.000
_reflns_number_gt 4023
_reflns_number_total 4288
_reflns_threshold_expression 'I > 2\s(I)'
_cod_data_source_file ja8b09862_si_005.cif
_cod_data_source_block rk-1-030_twin1_hklf4
_cod_database_code 4133403
_shelx_shelxl_version_number 2018/1
_chemical_oxdiff_formula SnC36Si8H78
_shelx_space_group_comment
;
The symmetry employed for this shelxl refinement is uniquely defined
by the following loop, which should always be used as a source of
symmetry information in preference to the above space-group names.
They are only intended as comments.
;
_olex2_refinement_description
;
1. Twinned data refinement
 Scales: 0.4572(19)
 0.5428(19)
2. Fixed Uiso
 At 1.2 times of:
  All C(H) groups, All C(H,H) groups
 At 1.5 times of:
  All C(H,H,H) groups
3. Restrained distances
 Si3-C10 \\sim Si-C10
 with sigma of 0.02
 Si3-C15 \\sim Si-C13B
 with sigma of 0.02
 Si3-C13 \\sim Si-C14A
 with sigma of 0.02
 Si3-C14 \\sim Si-C13A
 with sigma of 0.02
 C10-C15 \\sim C10-C13B
 with sigma of 0.04
 C10-C13 \\sim C10-C14A
 with sigma of 0.04
 C10-C14 \\sim C10-C13A
 with sigma of 0.04
 C15-C13 \\sim C13B-C14A
 with sigma of 0.04
 C15-C14 \\sim C13B-C13A
 with sigma of 0.04
 C13-C14 \\sim C14A-C13A
 with sigma of 0.04
 Si1A-C1 \\sim Si1-C1
 with sigma of 0.02
 Si1A-C6A \\sim Si1-C6
 with sigma of 0.02
 Si1A-C4A \\sim Si1-C4
 with sigma of 0.02
 Si1A-C4B \\sim Si1-C1
 with sigma of 0.02
 C1-C6A \\sim C1-C6
 with sigma of 0.04
 C1-C4A \\sim C1-C4
 with sigma of 0.04
 C1-C4B \\sim C1-C1
 with sigma of 0.04
 C6A-C4A \\sim C6-C4
 with sigma of 0.04
 C6A-C4B \\sim C6-C1
 with sigma of 0.04
 C4A-C4B \\sim C4-C1
 with sigma of 0.04
 Si7A-C28 \\sim Si7-C28
 with sigma of 0.02
 Si7A-C31 \\sim Si7-C33
 with sigma of 0.02
 Si7A-C32A \\sim Si7-C2
 with sigma of 0.02
 Si7A-C32B \\sim Si7-C31A
 with sigma of 0.02
 C28-C31 \\sim C28-C33
 with sigma of 0.04
 C28-C32A \\sim C28-C2
 with sigma of 0.04
 C28-C32B \\sim C28-C31A
 with sigma of 0.04
 C31-C32A \\sim C33-C2
 with sigma of 0.04
 C31-C32B \\sim C33-C31A
 with sigma of 0.04
 C32A-C32B \\sim C2-C31A
 with sigma of 0.04
4. Uiso/Uaniso restraints and constraints
All non-hydrogen atoms have similar U: within 2A with sigma of 0.04 and sigma
for terminal atoms of 0.08
5. Rigid body (RIGU) restrains
 All non-hydrogen atoms
 with sigma for 1-2 distances of 0.004 and sigma for 1-3 distances of 0.004
6. Others
 Sof(Si3A)=Sof(C14A)=Sof(H14A1)=Sof(H14A2)=Sof(H14A3)=Sof(C13B)=Sof(H13B1)=Sof(H13B2)=
 Sof(H13B3)=Sof(H10A)=Sof(C13A)=Sof(H13A1)=Sof(H13A2)=Sof(H13A3)=1-FVAR(1)
 Sof(Si3)=Sof(H10)=Sof(C15)=Sof(H15C)=Sof(H15A)=Sof(H15B)=Sof(C14)=Sof(H14A)=
 Sof(H14B)=Sof(H14C)=Sof(C13)=Sof(H13C)=Sof(H13A)=Sof(H13B)=FVAR(1)
 Sof(Si1)=Sof(H1)=Sof(C1)=Sof(H5A)=Sof(H5B)=Sof(H5C)=Sof(C6)=Sof(H6A)=
 Sof(H6B)=Sof(H6C)=Sof(C4)=Sof(H4A)=Sof(H4B)=Sof(H4C)=1-FVAR(2)
 Sof(Si1A)=Sof(H5A)=Sof(C6A)=Sof(H6A1)=Sof(H6A2)=Sof(H6A3)=Sof(C4A)=
 Sof(H4A3)=Sof(H4A1)=Sof(H4A2)=Sof(C4B)=Sof(H4B3)=Sof(H4B1)=Sof(H4B2)=FVAR(2)
 Sof(Si7)=Sof(H28)=Sof(C33)=Sof(H33A)=Sof(H33B)=Sof(H00Q)=Sof(C2)=Sof(H32A)=
 Sof(H32B)=Sof(H32C)=Sof(C31A)=Sof(H31A1)=Sof(H31A2)=Sof(H31A3)=1-FVAR(3)
 Sof(Si7A)=Sof(H28A)=Sof(C31)=Sof(H31A)=Sof(H31B)=Sof(H31C)=Sof(C32B)=
 Sof(H32B1)=Sof(H32B2)=Sof(H32B3)=Sof(C32A)=Sof(H32A1)=Sof(H32A2)=Sof(H32A3)=FVAR(3)
7.a Ternary CH refined with riding coordinates:
 C19(H19), C10(H10), C10(H10A), C28(H28A), C28(H28), C1(H5A), C1(H1)
7.b Aromatic/amide H refined with riding coordinates:
 C20(H20), C2(H2), C11(H11), C29(H29), C3(H3), C21(H21),
 C12(H12), C30(H30)
7.c Idealised Me refined as rotating group:
 C14A(H14A1,H14A2,H14A3), C13B(H13B1,H13B2,H13B3), C22(H22A,H22B,H22C), C31(H31A,H31B,
 H31C), C33(H33A,H33B,H33C), C6A(H6A1,H6A2,H6A3), C27(H27A,H27B,H27C),
 C18(H18C,H18A,H18B), C17(H17C,H17A,H17B), C25(H25C,H25A,H25B), C7(H7C,H7A,H7B),
 C15(H15C,H15A,H15B), C4A(H4A3,H4A1,H4A2), C16(H16C,H16A,H16B), C8(H8C,H8A,H8B),
 C1(H5A,H5B,H5C), C6(H6A,H6B,H6C), C23(H23A,H23B,H23C), C32B(H32B1,H32B2,H32B3),
 C26(H26A,H26B,H26C), C36(H36A,H36B,H36C), C14(H14A,H14B,H14C), C13A(H13A1,
 H13A2,H13A3), C2(H32A,H32B,H32C), C4(H4A,H4B,H4C), C31A(H31A1,H31A2,H31A3),
 C24(H24A,H24B,H24C), C32A(H32A1,H32A2,H32A3), C9(H9C,H9A,H9B), C34(H34C,H34A,H34B),
  C4B(H4B3,H4B1,H4B2), C35(H35C,H35B,H35A), C13(H13C,H13A,H13B)
;
_olex2_exptl_crystal_mounting_method 'mounted in a polyimide loop'
_olex2_submission_special_instructions 'No special instructions were received'
_oxdiff_exptl_absorpt_empirical_details
;
Empirical correction (ABSPACK) includes:
- Absorption correction using spherical harmonics
- Frame scaling
;
_oxdiff_exptl_absorpt_empirical_full_max 1.541
_oxdiff_exptl_absorpt_empirical_full_min 0.701
_oxdiff_twin_integration_method simultaneous
_oxdiff_twin_items 2
_twin_special_details
;
Component 2 rotated by 179.9851\% 
 around [-0.00 -0.00 1.00] (reciprocal) or [0.39 0.16 0.90] (direct)
;

loop_
_space_group_symop_operation_xyz
'x, y, z'
'-x, -y, -z'

loop_
_atom_site_label
_atom_site_type_symbol
_atom_site_fract_x
_atom_site_fract_y
_atom_site_fract_z
_atom_site_U_iso_or_equiv
_atom_site_adp_type
_atom_site_occupancy
_atom_site_site_symmetry_order
_atom_site_calc_flag
_atom_site_refinement_flags_posn
_atom_site_refinement_flags_adp
_atom_site_refinement_flags_occupancy
_atom_site_disorder_assembly
_atom_site_disorder_group
Sn1 Sn 0.43872(10) 0.60386(9) 0.24945(5) 0.0529(5) Uani 1 1 d . U . . .
Si3A Si 0.2176(15) 0.5300(12) 0.3413(8) 0.077(5) Uani 0.504(16) 1 d D U P A 2
Si1 Si 0.3163(18) 0.778(3) 0.1227(11) 0.080(9) Uani 0.37(2) 1 d D U P B 2
Si5 Si 0.4803(5) 0.3862(6) 0.1278(3) 0.108(2) Uani 1 1 d . U . . .
Si7 Si 0.666(2) 0.7060(16) 0.3836(10) 0.115(8) Uani 0.56(2) 1 d D U P C 2
Si4 Si 0.2112(6) 0.9766(4) 0.3766(3) 0.104(2) Uani 1 1 d . U . . .
Si8 Si 0.7552(7) 0.2599(5) 0.3631(3) 0.112(2) Uani 1 1 d . U . . .
Si6 Si 0.0404(5) 0.2891(5) 0.1157(3) 0.099(2) Uani 1 1 d . U . . .
Si2 Si 0.7674(5) 0.8503(6) 0.1390(3) 0.121(2) Uani 1 1 d . U . . .
Si1A Si 0.3186(12) 0.8284(15) 0.1453(9) 0.086(5) Uani 0.63(2) 1 d D U P B 1
Si7A Si 0.7241(18) 0.7034(17) 0.3646(8) 0.064(6) Uani 0.44(2) 1 d D U P C 1
Si3 Si 0.2978(16) 0.5408(13) 0.3706(7) 0.081(6) Uani 0.496(16) 1 d D U P A 1
C14A C 0.303(5) 0.401(4) 0.349(3) 0.080(14) Uani 0.504(16) 1 d D U P A 2
H14A1 H 0.283463 0.352127 0.307484 0.120 Uiso 0.504(16) 1 calc GR . P A 2
H14A2 H 0.283528 0.359083 0.383214 0.120 Uiso 0.504(16) 1 calc GR . P A 2
H14A3 H 0.387113 0.421063 0.360767 0.120 Uiso 0.504(16) 1 calc GR . P A 2
C13B C 0.061(3) 0.484(4) 0.290(2) 0.148(16) Uani 0.504(16) 1 d D U P A 2
H13B1 H 0.034185 0.537414 0.257288 0.222 Uiso 0.504(16) 1 calc GR . P A 2
H13B2 H 0.006237 0.486008 0.319268 0.222 Uiso 0.504(16) 1 calc GR . P A 2
H13B3 H 0.061876 0.406790 0.269048 0.222 Uiso 0.504(16) 1 calc GR . P A 2
C19 C 0.3939(15) 0.4402(14) 0.1895(8) 0.073(5) Uani 1 1 d . U . . .
H19 H 0.417384 0.385006 0.223053 0.088 Uiso 1 1 calc R . . . .
C10 C 0.2974(15) 0.6355(14) 0.3033(8) 0.084(5) Uani 1 1 d D U . . .
H10 H 0.220354 0.620360 0.270497 0.100 Uiso 0.496(16) 1 calc R . P A 1
H10A H 0.231706 0.642360 0.263868 0.100 Uiso 0.504(16) 1 calc R . P A 2
C28 C 0.6140(15) 0.5950(12) 0.3168(8) 0.074(5) Uani 1 1 d D U . . .
H28A H 0.654297 0.587332 0.280038 0.088 Uiso 0.44(2) 1 calc R . P C 1
H28 H 0.667612 0.607996 0.287683 0.088 Uiso 0.56(2) 1 calc R . P C 2
C20 C 0.2667(15) 0.4094(13) 0.1635(8) 0.058(4) Uani 1 1 d . U . . .
H20 H 0.224886 0.464249 0.137437 0.069 Uiso 1 1 calc R . . . .
C2 C 0.5606(15) 0.7635(13) 0.1709(8) 0.066(5) Uani 1 1 d . U . . .
H2 H 0.578078 0.694215 0.148527 0.079 Uiso 1 1 calc R . . . .
C11 C 0.2967(16) 0.7559(15) 0.3317(8) 0.063(5) Uani 1 1 d . U . . .
H11 H 0.370183 0.784533 0.358542 0.075 Uiso 1 1 calc R . . . .
C29 C 0.6440(17) 0.4733(13) 0.3332(8) 0.070(5) Uani 1 1 d . U . . .
H29 H 0.584845 0.442390 0.351006 0.084 Uiso 1 1 calc R . . . .
C22 C 0.6386(15) 0.4374(15) 0.1461(8) 0.087(6) Uani 1 1 d . U . . .
H22A H 0.645839 0.515688 0.167638 0.130 Uiso 1 1 calc GR . . . .
H22B H 0.664292 0.436051 0.105358 0.130 Uiso 1 1 calc GR . . . .
H22C H 0.688074 0.387139 0.174996 0.130 Uiso 1 1 calc GR . . . .
C1 C 0.4448(14) 0.7481(15) 0.1889(9) 0.081(5) Uani 1 1 d D U . . .
H1A H 0.465047 0.806991 0.227531 0.097 Uiso 0.63(2) 1 calc R . P B 1
H1 H 0.446062 0.816095 0.221429 0.097 Uiso 0.37(2) 1 calc R . P B 2
C31 C 0.640(7) 0.850(4) 0.364(4) 0.090(15) Uani 0.44(2) 1 d D U P C 1
H31A H 0.599963 0.861300 0.319023 0.134 Uiso 0.44(2) 1 calc GR . P C 1
H31B H 0.697113 0.912751 0.382231 0.134 Uiso 0.44(2) 1 calc GR . P C 1
H31C H 0.582042 0.847245 0.390351 0.134 Uiso 0.44(2) 1 calc GR . P C 1
C33 C 0.594(4) 0.659(3) 0.4535(17) 0.166(17) Uani 0.56(2) 1 d D U P C 2
H33A H 0.509937 0.677073 0.443218 0.249 Uiso 0.56(2) 1 calc GR . P C 2
H33B H 0.633557 0.701285 0.495366 0.249 Uiso 0.56(2) 1 calc GR . P C 2
H33C H 0.602965 0.577093 0.456380 0.249 Uiso 0.56(2) 1 calc GR . P C 2
C3 C 0.6385(19) 0.832(2) 0.1749(14) 0.145(8) Uani 1 1 d . U . . .
H3 H 0.632986 0.895787 0.205094 0.174 Uiso 1 1 calc R . . . .
C6A C 0.170(2) 0.749(4) 0.133(2) 0.107(13) Uani 0.63(2) 1 d D U P B 1
H6A1 H 0.176463 0.670413 0.114670 0.161 Uiso 0.63(2) 1 calc GR . P B 1
H6A2 H 0.109468 0.787955 0.102714 0.161 Uiso 0.63(2) 1 calc GR . P B 1
H6A3 H 0.149297 0.749619 0.174920 0.161 Uiso 0.63(2) 1 calc GR . P B 1
C21 C 0.1957(16) 0.3180(15) 0.1690(9) 0.081(5) Uani 1 1 d . U . . .
H21 H 0.226072 0.267459 0.200868 0.098 Uiso 1 1 calc R . . . .
C12 C 0.2101(18) 0.8304(16) 0.3257(10) 0.094(6) Uani 1 1 d . U . . .
H12 H 0.140206 0.809595 0.293047 0.112 Uiso 1 1 calc R . . . .
C27 C 0.0381(19) 0.1533(17) 0.0593(13) 0.166(10) Uani 1 1 d . U . . .
H27A H 0.088186 0.164413 0.029231 0.249 Uiso 1 1 calc GR . . . .
H27B H -0.043012 0.135040 0.034271 0.249 Uiso 1 1 calc GR . . . .
H27C H 0.067785 0.090225 0.085134 0.249 Uiso 1 1 calc GR . . . .
C18 C 0.094(2) 0.9706(19) 0.4273(13) 0.171(10) Uani 1 1 d . U . . .
H18C H 0.016599 0.950642 0.398002 0.257 Uiso 1 1 calc GR . . . .
H18A H 0.090774 1.045474 0.451587 0.257 Uiso 1 1 calc GR . . . .
H18B H 0.115322 0.912664 0.458042 0.257 Uiso 1 1 calc GR . . . .
C17 C 0.355(2) 1.014(2) 0.4284(11) 0.156(9) Uani 1 1 d . U . . .
H17C H 0.349448 1.080649 0.459051 0.234 Uiso 1 1 calc GR . . . .
H17A H 0.408946 1.032228 0.401603 0.234 Uiso 1 1 calc GR . . . .
H17B H 0.385225 0.949331 0.452886 0.234 Uiso 1 1 calc GR . . . .
C25 C -0.049(2) 0.260(3) 0.1752(13) 0.200(12) Uani 1 1 d . U . . .
H25C H -0.029636 0.185354 0.191069 0.300 Uiso 1 1 calc GR . . . .
H25A H -0.133597 0.260207 0.153473 0.300 Uiso 1 1 calc GR . . . .
H25B H -0.032162 0.319722 0.212118 0.300 Uiso 1 1 calc GR . . . .
C7 C 0.730(2) 0.967(2) 0.0761(12) 0.177(10) Uani 1 1 d . U . . .
H7C H 0.665331 0.937820 0.039393 0.266 Uiso 1 1 calc GR . . . .
H7A H 0.800028 0.982269 0.060040 0.266 Uiso 1 1 calc GR . . . .
H7B H 0.706830 1.037127 0.097861 0.266 Uiso 1 1 calc GR . . . .
C15 C 0.403(4) 0.598(3) 0.4524(15) 0.119(14) Uani 0.496(16) 1 d D U P A 1
H15C H 0.469402 0.639973 0.444019 0.178 Uiso 0.496(16) 1 calc GR . P A 1
H15A H 0.432553 0.533691 0.477311 0.178 Uiso 0.496(16) 1 calc GR . P A 1
H15B H 0.360232 0.649255 0.477544 0.178 Uiso 0.496(16) 1 calc GR . P A 1
C4A C 0.315(3) 0.971(2) 0.193(2) 0.140(13) Uani 0.63(2) 1 d D U P B 1
H4A3 H 0.240162 0.977750 0.206366 0.210 Uiso 0.63(2) 1 calc GR . P B 1
H4A1 H 0.322675 1.032281 0.166241 0.210 Uiso 0.63(2) 1 calc GR . P B 1
H4A2 H 0.380629 0.977497 0.232296 0.210 Uiso 0.63(2) 1 calc GR . P B 1
C16 C 0.160(2) 1.0894(18) 0.3182(13) 0.169(11) Uani 1 1 d . U . . .
H16C H 0.213180 1.092408 0.289022 0.254 Uiso 1 1 calc GR . . . .
H16A H 0.160360 1.164186 0.343175 0.254 Uiso 1 1 calc GR . . . .
H16B H 0.079692 1.069578 0.292344 0.254 Uiso 1 1 calc GR . . . .
C8 C 0.803(2) 0.712(2) 0.1006(13) 0.182(11) Uani 1 1 d . U . . .
H8C H 0.850914 0.668036 0.134020 0.272 Uiso 1 1 calc GR . . . .
H8A H 0.847418 0.724589 0.067993 0.272 Uiso 1 1 calc GR . . . .
H8B H 0.729889 0.668474 0.079292 0.272 Uiso 1 1 calc GR . . . .
C5 C 0.335(4) 0.714(5) 0.0407(17) 0.107(17) Uani 0.37(2) 1 d D U P B 2
H5A H 0.408110 0.744445 0.032899 0.161 Uiso 0.37(2) 1 calc GR . P B 2
H5B H 0.267825 0.733004 0.006369 0.161 Uiso 0.37(2) 1 calc GR . P B 2
H5C H 0.339605 0.630299 0.040255 0.161 Uiso 0.37(2) 1 calc GR . P B 2
C6 C 0.169(3) 0.726(6) 0.135(3) 0.10(2) Uani 0.37(2) 1 d D U P B 2
H6A H 0.176962 0.648468 0.148878 0.145 Uiso 0.37(2) 1 calc GR . P B 2
H6B H 0.108711 0.724522 0.093799 0.145 Uiso 0.37(2) 1 calc GR . P B 2
H6C H 0.145469 0.777607 0.168453 0.145 Uiso 0.37(2) 1 calc GR . P B 2
C23 C 0.398(2) 0.465(3) 0.0473(10) 0.199(12) Uani 1 1 d . U . . .
H23A H 0.312704 0.453839 0.039222 0.299 Uiso 1 1 calc GR . . . .
H23B H 0.425156 0.432479 0.009219 0.299 Uiso 1 1 calc GR . . . .
H23C H 0.418092 0.547401 0.055187 0.299 Uiso 1 1 calc GR . . . .
C32B C 0.854(3) 0.717(4) 0.329(3) 0.145(17) Uani 0.44(2) 1 d D U P C 1
H32B1 H 0.827324 0.708474 0.280962 0.218 Uiso 0.44(2) 1 calc GR . P C 1
H32B2 H 0.909836 0.657276 0.342753 0.218 Uiso 0.44(2) 1 calc GR . P C 1
H32B3 H 0.892056 0.792365 0.343436 0.218 Uiso 0.44(2) 1 calc GR . P C 1
C26 C -0.024(2) 0.4040(19) 0.0705(11) 0.167(11) Uani 1 1 d . U . . .
H26A H -0.017657 0.474448 0.100146 0.251 Uiso 1 1 calc GR . . . .
H26B H -0.107196 0.385356 0.050174 0.251 Uiso 1 1 calc GR . . . .
H26C H 0.018034 0.415018 0.036629 0.251 Uiso 1 1 calc GR . . . .
C36 C 0.758(3) 0.152(2) 0.2876(15) 0.265(16) Uani 1 1 d . U . . .
H36A H 0.678087 0.122098 0.267327 0.398 Uiso 1 1 calc GR . . . .
H36B H 0.809509 0.088697 0.301585 0.398 Uiso 1 1 calc GR . . . .
H36C H 0.788490 0.191050 0.255934 0.398 Uiso 1 1 calc GR . . . .
C14 C 0.341(5) 0.385(4) 0.353(3) 0.077(14) Uani 0.496(16) 1 d D U P A 1
H14A H 0.287213 0.349959 0.313464 0.115 Uiso 0.496(16) 1 calc GR . P A 1
H14B H 0.336247 0.342531 0.390097 0.115 Uiso 0.496(16) 1 calc GR . P A 1
H14C H 0.422071 0.383908 0.347782 0.115 Uiso 0.496(16) 1 calc GR . P A 1
C13A C 0.197(4) 0.588(4) 0.4255(18) 0.097(13) Uani 0.504(16) 1 d D U P A 2
H13A1 H 0.274324 0.604437 0.455472 0.146 Uiso 0.504(16) 1 calc GR . P A 2
H13A2 H 0.154522 0.529994 0.442263 0.146 Uiso 0.504(16) 1 calc GR . P A 2
H13A3 H 0.151426 0.657600 0.421714 0.146 Uiso 0.504(16) 1 calc GR . P A 2
C32 C 0.832(3) 0.693(4) 0.413(2) 0.164(18) Uani 0.56(2) 1 d D U P C 2
H32A H 0.851065 0.611870 0.414864 0.245 Uiso 0.56(2) 1 calc GR . P C 2
H32B H 0.858275 0.733368 0.457131 0.245 Uiso 0.56(2) 1 calc GR . P C 2
H32C H 0.871162 0.726385 0.383430 0.245 Uiso 0.56(2) 1 calc GR . P C 2
C4 C 0.315(5) 0.936(3) 0.115(3) 0.110(17) Uani 0.37(2) 1 d D U P B 2
H4A H 0.296754 0.976334 0.154069 0.166 Uiso 0.37(2) 1 calc GR . P B 2
H4B H 0.254692 0.951479 0.076369 0.166 Uiso 0.37(2) 1 calc GR . P B 2
H4C H 0.392460 0.961450 0.111210 0.166 Uiso 0.37(2) 1 calc GR . P B 2
C31A C 0.634(7) 0.857(3) 0.370(4) 0.131(18) Uani 0.56(2) 1 d D U P C 2
H31A1 H 0.693502 0.888285 0.350362 0.196 Uiso 0.56(2) 1 calc GR . P C 2
H31A2 H 0.635278 0.901459 0.411670 0.196 Uiso 0.56(2) 1 calc GR . P C 2
H31A3 H 0.555623 0.861048 0.340401 0.196 Uiso 0.56(2) 1 calc GR . P C 2
C24 C 0.456(2) 0.2379(18) 0.0992(14) 0.185(11) Uani 1 1 d . U . . .
H24A H 0.503388 0.191898 0.131550 0.277 Uiso 1 1 calc GR . . . .
H24B H 0.479817 0.222900 0.057824 0.277 Uiso 1 1 calc GR . . . .
H24C H 0.372477 0.217667 0.092407 0.277 Uiso 1 1 calc GR . . . .
C30 C 0.723(2) 0.4009(17) 0.3305(12) 0.127(8) Uani 1 1 d . U . . .
H30 H 0.777301 0.423017 0.306882 0.153 Uiso 1 1 calc R . . . .
C32A C 0.779(5) 0.671(5) 0.4515(18) 0.143(19) Uani 0.44(2) 1 d D U P C 1
H32A1 H 0.713383 0.673438 0.472873 0.214 Uiso 0.44(2) 1 calc GR . P C 1
H32A2 H 0.839920 0.727944 0.474599 0.214 Uiso 0.44(2) 1 calc GR . P C 1
H32A3 H 0.812723 0.594610 0.452235 0.214 Uiso 0.44(2) 1 calc GR . P C 1
C9 C 0.8953(19) 0.904(2) 0.2025(13) 0.193(12) Uani 1 1 d . U . . .
H9C H 0.882193 0.982540 0.218601 0.290 Uiso 1 1 calc GR . . . .
H9A H 0.965383 0.902086 0.184597 0.290 Uiso 1 1 calc GR . . . .
H9B H 0.907367 0.855464 0.238532 0.290 Uiso 1 1 calc GR . . . .
C34 C 0.638(3) 0.213(2) 0.3990(14) 0.190(11) Uani 1 1 d . U . . .
H34C H 0.603959 0.279946 0.418051 0.285 Uiso 1 1 calc GR . . . .
H34A H 0.671365 0.163530 0.433059 0.285 Uiso 1 1 calc GR . . . .
H34B H 0.577228 0.170528 0.365055 0.285 Uiso 1 1 calc GR . . . .
C4B C 0.343(3) 0.857(4) 0.0637(15) 0.125(13) Uani 0.63(2) 1 d D U P B 1
H4B3 H 0.379329 0.933512 0.067266 0.188 Uiso 0.63(2) 1 calc GR . P B 1
H4B1 H 0.266497 0.854095 0.031503 0.188 Uiso 0.63(2) 1 calc GR . P B 1
H4B2 H 0.394297 0.799623 0.049720 0.188 Uiso 0.63(2) 1 calc GR . P B 1
C35 C 0.901(2) 0.272(2) 0.4236(14) 0.204(12) Uani 1 1 d . U . . .
H35C H 0.964590 0.274397 0.400445 0.306 Uiso 1 1 calc GR . . . .
H35B H 0.911163 0.206216 0.449014 0.306 Uiso 1 1 calc GR . . . .
H35A H 0.905124 0.342700 0.452924 0.306 Uiso 1 1 calc GR . . . .
C13 C 0.149(4) 0.542(3) 0.383(2) 0.089(12) Uani 0.496(16) 1 d D U P A 1
H13C H 0.126409 0.621103 0.391564 0.134 Uiso 0.496(16) 1 calc GR . P A 1
H13A H 0.146369 0.499537 0.419964 0.134 Uiso 0.496(16) 1 calc GR . P A 1
H13B H 0.094297 0.505812 0.343453 0.134 Uiso 0.496(16) 1 calc GR . P A 1

loop_
_atom_site_aniso_label
_atom_site_aniso_U_11
_atom_site_aniso_U_22
_atom_site_aniso_U_33
_atom_site_aniso_U_23
_atom_site_aniso_U_13
_atom_site_aniso_U_12
Sn1 0.0629(8) 0.0452(6) 0.0542(8) 0.0160(6) 0.0169(7) 0.0089(5)
Si3A 0.108(14) 0.063(8) 0.070(11) -0.005(7) 0.047(10) -0.007(10)
Si1 0.047(12) 0.120(18) 0.088(14) 0.044(13) 0.031(10) 0.007(11)
Si5 0.094(5) 0.138(6) 0.094(4) -0.055(4) 0.052(4) -0.035(4)
Si7 0.150(16) 0.071(9) 0.084(11) -0.026(8) -0.035(11) 0.065(10)
Si4 0.115(5) 0.056(3) 0.132(5) 0.011(4) 0.013(4) 0.017(4)
Si8 0.173(7) 0.057(3) 0.131(5) 0.031(4) 0.075(5) 0.054(4)
Si6 0.051(4) 0.090(4) 0.162(6) 0.035(4) 0.031(4) 0.004(3)
Si2 0.066(5) 0.157(7) 0.140(6) -0.024(5) 0.040(4) -0.020(4)
Si1A 0.066(8) 0.102(11) 0.109(11) 0.076(9) 0.032(7) 0.035(7)
Si7A 0.066(13) 0.044(8) 0.071(11) 0.007(7) -0.008(9) 0.021(9)
Si3 0.109(14) 0.071(9) 0.091(13) 0.045(9) 0.064(10) 0.028(10)
C14A 0.10(3) 0.07(2) 0.10(3) 0.03(2) 0.07(2) 0.01(2)
C13B 0.07(2) 0.19(4) 0.16(3) -0.04(3) 0.02(2) 0.01(2)
C19 0.065(10) 0.083(11) 0.073(11) -0.009(9) 0.026(9) -0.005(9)
C10 0.130(13) 0.059(8) 0.085(11) 0.032(9) 0.060(10) 0.007(10)
C28 0.081(10) 0.034(7) 0.091(11) 0.004(8) -0.008(9) 0.004(8)
C20 0.066(10) 0.042(8) 0.075(11) 0.017(9) 0.032(9) 0.013(8)
C2 0.035(11) 0.044(9) 0.113(13) 0.043(10) -0.006(10) 0.000(9)
C11 0.053(12) 0.060(9) 0.079(12) 0.017(9) 0.019(10) -0.012(9)
C29 0.103(15) 0.027(8) 0.074(12) 0.007(9) 0.010(11) -0.005(9)
C22 0.097(14) 0.093(14) 0.078(13) 0.000(11) 0.039(10) 0.007(11)
C1 0.051(9) 0.097(11) 0.106(12) 0.058(10) 0.024(9) 0.023(10)
C31 0.13(4) 0.035(18) 0.11(4) 0.01(2) 0.04(3) -0.02(2)
C33 0.27(4) 0.11(3) 0.10(2) -0.03(2) 0.01(3) 0.07(3)
C3 0.081(14) 0.144(17) 0.22(2) 0.054(16) 0.049(15) -0.029(11)
C6A 0.057(17) 0.14(3) 0.14(3) 0.06(2) 0.02(2) 0.03(2)
C21 0.093(12) 0.060(10) 0.101(13) 0.022(10) 0.035(10) 0.000(9)
C12 0.092(14) 0.080(12) 0.117(14) 0.022(11) 0.036(12) 0.007(9)
C27 0.106(18) 0.085(14) 0.27(3) -0.050(17) 0.003(17) -0.003(13)
C18 0.20(2) 0.083(16) 0.29(3) 0.004(17) 0.18(2) 0.039(16)
C17 0.125(18) 0.17(2) 0.143(19) -0.035(17) 0.001(16) 0.018(15)
C25 0.136(19) 0.28(3) 0.22(3) 0.13(2) 0.07(2) 0.04(2)
C7 0.17(3) 0.19(2) 0.18(2) 0.07(2) 0.057(17) -0.057(19)
C15 0.19(3) 0.09(3) 0.08(2) 0.037(19) 0.02(2) 0.01(3)
C4A 0.17(3) 0.077(19) 0.21(3) 0.05(2) 0.12(3) 0.024(17)
C16 0.20(3) 0.076(13) 0.20(2) 0.055(16) -0.031(18) -0.050(16)
C8 0.17(2) 0.127(18) 0.25(3) -0.051(18) 0.10(2) -0.067(17)
C5 0.05(3) 0.16(4) 0.11(2) 0.01(3) 0.02(2) -0.03(3)
C6 0.05(2) 0.14(4) 0.11(4) 0.04(4) 0.01(3) -0.01(3)
C23 0.22(3) 0.32(3) 0.064(14) 0.064(19) 0.014(15) 0.03(3)
C32B 0.04(2) 0.17(4) 0.23(4) 0.09(4) 0.01(3) 0.03(2)
C26 0.23(3) 0.113(17) 0.15(2) 0.054(16) 0.019(18) 0.064(19)
C36 0.48(5) 0.13(2) 0.25(3) -0.04(2) 0.22(3) 0.05(3)
C14 0.09(4) 0.07(2) 0.10(3) 0.049(19) 0.04(3) 0.02(2)
C13A 0.14(3) 0.07(3) 0.09(3) -0.01(2) 0.07(2) -0.01(3)
C32 0.14(3) 0.08(3) 0.20(4) -0.03(3) -0.09(2) 0.01(2)
C4 0.11(3) 0.07(3) 0.16(4) 0.07(2) 0.02(3) 0.02(2)
C31A 0.16(4) 0.05(2) 0.15(4) -0.04(2) 0.00(3) 0.03(3)
C24 0.16(2) 0.097(16) 0.32(3) -0.087(17) 0.15(2) -0.012(14)
C30 0.130(17) 0.060(12) 0.166(18) -0.008(12) -0.010(13) 0.023(10)
C32A 0.20(4) 0.08(3) 0.10(3) 0.01(3) -0.05(2) -0.04(3)
C9 0.094(16) 0.19(3) 0.23(2) -0.08(2) -0.058(18) 0.032(16)
C34 0.25(3) 0.15(2) 0.22(3) 0.02(2) 0.15(2) 0.03(2)
C4B 0.09(2) 0.19(3) 0.12(2) 0.10(2) 0.04(2) 0.05(3)
C35 0.19(2) 0.17(3) 0.26(3) 0.09(2) 0.05(2) 0.12(2)
C13 0.13(3) 0.06(3) 0.11(3) 0.07(3) 0.08(2) 0.04(2)

loop_
_atom_type_symbol
_atom_type_description
_atom_type_scat_dispersion_real
_atom_type_scat_dispersion_imag
_atom_type_scat_source
C C 0.0181 0.0091 'International Tables Vol C Tables 4.2.6.8 and 6.1.1.4'
H H 0.0000 0.0000 'International Tables Vol C Tables 4.2.6.8 and 6.1.1.4'
Si Si 0.2541 0.3302 'International Tables Vol C Tables 4.2.6.8 and 6.1.1.4'
Sn Sn 0.0259 5.4591 'International Tables Vol C Tables 4.2.6.8 and 6.1.1.4'

loop_
_exptl_crystal_face_index_h
_exptl_crystal_face_index_k
_exptl_crystal_face_index_l
_exptl_crystal_face_perp_dist
1 7 2 0.0355
-1 -7 -2 0.0355
6 0 4 0.0363
-6 0 -4 0.0363
-2 2 13 0.0221
2 -2 -13 0.0010

loop_
_geom_angle_atom_site_label_1
_geom_angle_atom_site_label_2
_geom_angle_atom_site_label_3
_geom_angle
C19 Sn1 C10 106.7(6)
C19 Sn1 C28 109.7(6)
C19 Sn1 C1 112.0(6)
C28 Sn1 C10 111.7(6)
C28 Sn1 C1 107.9(6)
C1 Sn1 C10 108.9(6)
C14A Si3A C13B 107(2)
C14A Si3A C10 108.2(18)
C14A Si3A C13A 109(2)
C13B Si3A C10 114.5(15)
C13A Si3A C13B 105.0(18)
C13A Si3A C10 113.2(16)
C1 Si1 C5 111.1(19)
C1 Si1 C6 114(2)
C1 Si1 C4 108(2)
C5 Si1 C6 109(2)
C4 Si1 C5 103(2)
C4 Si1 C6 111(2)
C19 Si5 C23 101.8(10)
C22 Si5 C19 115.9(8)
C22 Si5 C23 104.5(10)
C24 Si5 C19 114.7(10)
C24 Si5 C22 114.7(10)
C24 Si5 C23 102.7(13)
C28 Si7 C33 103.3(18)
C28 Si7 C32 107.8(15)
C28 Si7 C31A 119(2)
C32 Si7 C33 107(2)
C31A Si7 C33 110(3)
C31A Si7 C32 109(3)
C18 Si4 C12 108.7(9)
C17 Si4 C12 111.7(10)
C17 Si4 C18 111.1(12)
C17 Si4 C16 111.0(11)
C16 Si4 C12 108.4(11)
C16 Si4 C18 105.8(12)
C30 Si8 C36 105.5(13)
C30 Si8 C34 111.4(12)
C30 Si8 C35 108.3(11)
C34 Si8 C36 107.9(14)
C34 Si8 C35 111.8(14)
C35 Si8 C36 111.8(14)
C27 Si6 C21 109.4(9)
C25 Si6 C21 103.9(10)
C25 Si6 C27 107.6(13)
C26 Si6 C21 115.8(11)
C26 Si6 C27 110.7(12)
C26 Si6 C25 108.9(12)
C3 Si2 C7 108.7(11)
C3 Si2 C8 109.8(12)
C3 Si2 C9 110.0(13)
C8 Si2 C7 112.2(13)
C9 Si2 C7 107.3(12)
C9 Si2 C8 108.7(12)
C1 Si1A C6A 113.0(14)
C1 Si1A C4A 108.6(16)
C1 Si1A C4B 109.3(14)
C4A Si1A C6A 109.4(17)
C4A Si1A C4B 107.1(17)
C4B Si1A C6A 109.3(18)
C28 Si7A C31 106(2)
C28 Si7A C32B 113(2)
C28 Si7A C32A 111.8(16)
C32B Si7A C31 110(3)
C32A Si7A C31 109(3)
C32A Si7A C32B 108(3)
C15 Si3 C10 112.8(13)
C14 Si3 C10 115.4(18)
C14 Si3 C15 105.7(19)
C13 Si3 C10 106.3(14)
C13 Si3 C15 107.3(19)
C13 Si3 C14 109(2)
Si3A C14A H14A1 109.5
Si3A C14A H14A2 109.5
Si3A C14A H14A3 109.5
H14A1 C14A H14A2 109.5
H14A1 C14A H14A3 109.5
H14A2 C14A H14A3 109.5
Si3A C13B H13B1 109.5
Si3A C13B H13B2 109.5
Si3A C13B H13B3 109.5
H13B1 C13B H13B2 109.5
H13B1 C13B H13B3 109.5
H13B2 C13B H13B3 109.5
Sn1 C19 H19 101.2
Si5 C19 Sn1 121.6(9)
Si5 C19 H19 101.2
C20 C19 Sn1 117.5(11)
C20 C19 Si5 109.9(11)
C20 C19 H19 101.2
Sn1 C10 H10 106.7
Sn1 C10 H10A 96.2
Si3A C10 Sn1 129.2(9)
Si3A C10 H10A 96.2
Si3 C10 Sn1 115.8(9)
Si3 C10 H10 106.7
C11 C10 Sn1 112.9(11)
C11 C10 Si3A 114.4(12)
C11 C10 Si3 107.5(12)
C11 C10 H10 106.7
C11 C10 H10A 96.2
Sn1 C28 H28A 92.1
Sn1 C28 H28 101.5
Si7 C28 Sn1 120.9(10)
Si7 C28 H28 101.5
Si7A C28 Sn1 134.1(11)
Si7A C28 H28A 92.1
C29 C28 Sn1 112.3(10)
C29 C28 Si7 115.0(13)
C29 C28 Si7A 113.2(13)
C29 C28 H28A 92.1
C29 C28 H28 101.5
C19 C20 H20 113.0
C21 C20 C19 134.0(16)
C21 C20 H20 113.0
C1 C2 H2 108.8
C3 C2 H2 108.8
C3 C2 C1 142(2)
C10 C11 H11 114.7
C12 C11 C10 130.6(18)
C12 C11 H11 114.7
C28 C29 H29 110.1
C30 C29 C28 140(2)
C30 C29 H29 110.1
Si5 C22 H22A 109.5
Si5 C22 H22B 109.5
Si5 C22 H22C 109.5
H22A C22 H22B 109.5
H22A C22 H22C 109.5
H22B C22 H22C 109.5
Sn1 C1 H5A 93.8
Sn1 C1 H1 101.6
Si1 C1 Sn1 121.0(12)
Si1 C1 H1 101.6
Si1A C1 Sn1 127.5(10)
Si1A C1 H5A 93.8
C2 C1 Sn1 114.5(10)
C2 C1 Si1 112.6(14)
C2 C1 Si1A 116.6(11)
C2 C1 H5A 93.8
C2 C1 H1 101.6
Si7A C31 H31A 109.5
Si7A C31 H31B 109.5
Si7A C31 H31C 109.5
H31A C31 H31B 109.5
H31A C31 H31C 109.5
H31B C31 H31C 109.5
Si7 C33 H33A 109.5
Si7 C33 H33B 109.5
Si7 C33 H33C 109.5
H33A C33 H33B 109.5
H33A C33 H33C 109.5
H33B C33 H33C 109.5
Si2 C3 H3 110.7
C2 C3 Si2 139(2)
C2 C3 H3 110.7
Si1A C6A H6A1 109.5
Si1A C6A H6A2 109.5
Si1A C6A H6A3 109.5
H6A1 C6A H6A2 109.5
H6A1 C6A H6A3 109.5
H6A2 C6A H6A3 109.5
Si6 C21 H21 118.4
C20 C21 Si6 123.2(14)
C20 C21 H21 118.4
Si4 C12 H12 116.5
C11 C12 Si4 126.9(17)
C11 C12 H12 116.5
Si6 C27 H27A 109.5
Si6 C27 H27B 109.5
Si6 C27 H27C 109.5
H27A C27 H27B 109.5
H27A C27 H27C 109.5
H27B C27 H27C 109.5
Si4 C18 H18C 109.5
Si4 C18 H18A 109.5
Si4 C18 H18B 109.5
H18C C18 H18A 109.5
H18C C18 H18B 109.5
H18A C18 H18B 109.5
Si4 C17 H17C 109.5
Si4 C17 H17A 109.5
Si4 C17 H17B 109.5
H17C C17 H17A 109.5
H17C C17 H17B 109.5
H17A C17 H17B 109.5
Si6 C25 H25C 109.5
Si6 C25 H25A 109.5
Si6 C25 H25B 109.5
H25C C25 H25A 109.5
H25C C25 H25B 109.5
H25A C25 H25B 109.5
Si2 C7 H7C 109.5
Si2 C7 H7A 109.5
Si2 C7 H7B 109.5
H7C C7 H7A 109.5
H7C C7 H7B 109.5
H7A C7 H7B 109.5
Si3 C15 H15C 109.5
Si3 C15 H15A 109.5
Si3 C15 H15B 109.5
H15C C15 H15A 109.5
H15C C15 H15B 109.5
H15A C15 H15B 109.5
Si1A C4A H4A3 109.5
Si1A C4A H4A1 109.5
Si1A C4A H4A2 109.5
H4A3 C4A H4A1 109.5
H4A3 C4A H4A2 109.5
H4A1 C4A H4A2 109.5
Si4 C16 H16C 109.5
Si4 C16 H16A 109.5
Si4 C16 H16B 109.5
H16C C16 H16A 109.5
H16C C16 H16B 109.5
H16A C16 H16B 109.5
Si2 C8 H8C 109.5
Si2 C8 H8A 109.5
Si2 C8 H8B 109.5
H8C C8 H8A 109.5
H8C C8 H8B 109.5
H8A C8 H8B 109.5
Si1 C5 H5A 109.5
Si1 C5 H5B 109.5
Si1 C5 H5C 109.5
H5A C5 H5B 109.5
H5A C5 H5C 109.5
H5B C5 H5C 109.5
Si1 C6 H6A 109.5
Si1 C6 H6B 109.5
Si1 C6 H6C 109.5
H6A C6 H6B 109.5
H6A C6 H6C 109.5
H6B C6 H6C 109.5
Si5 C23 H23A 109.5
Si5 C23 H23B 109.5
Si5 C23 H23C 109.5
H23A C23 H23B 109.5
H23A C23 H23C 109.5
H23B C23 H23C 109.5
Si7A C32B H32B1 109.5
Si7A C32B H32B2 109.5
Si7A C32B H32B3 109.5
H32B1 C32B H32B2 109.5
H32B1 C32B H32B3 109.5
H32B2 C32B H32B3 109.5
Si6 C26 H26A 109.5
Si6 C26 H26B 109.5
Si6 C26 H26C 109.5
H26A C26 H26B 109.5
H26A C26 H26C 109.5
H26B C26 H26C 109.5
Si8 C36 H36A 109.5
Si8 C36 H36B 109.5
Si8 C36 H36C 109.5
H36A C36 H36B 109.5
H36A C36 H36C 109.5
H36B C36 H36C 109.5
Si3 C14 H14A 109.5
Si3 C14 H14B 109.5
Si3 C14 H14C 109.5
H14A C14 H14B 109.5
H14A C14 H14C 109.5
H14B C14 H14C 109.5
Si3A C13A H13A1 109.5
Si3A C13A H13A2 109.5
Si3A C13A H13A3 109.5
H13A1 C13A H13A2 109.5
H13A1 C13A H13A3 109.5
H13A2 C13A H13A3 109.5
Si7 C32 H32A 109.5
Si7 C32 H32B 109.5
Si7 C32 H32C 109.5
H32A C32 H32B 109.5
H32A C32 H32C 109.5
H32B C32 H32C 109.5
Si1 C4 H4A 109.5
Si1 C4 H4B 109.5
Si1 C4 H4C 109.5
H4A C4 H4B 109.5
H4A C4 H4C 109.5
H4B C4 H4C 109.5
Si7 C31A H31A1 109.5
Si7 C31A H31A2 109.5
Si7 C31A H31A3 109.5
H31A1 C31A H31A2 109.5
H31A1 C31A H31A3 109.5
H31A2 C31A H31A3 109.5
Si5 C24 H24A 109.5
Si5 C24 H24B 109.5
Si5 C24 H24C 109.5
H24A C24 H24B 109.5
H24A C24 H24C 109.5
H24B C24 H24C 109.5
Si8 C30 H30 113.2
C29 C30 Si8 134(2)
C29 C30 H30 113.2
Si7A C32A H32A1 109.5
Si7A C32A H32A2 109.5
Si7A C32A H32A3 109.5
H32A1 C32A H32A2 109.5
H32A1 C32A H32A3 109.5
H32A2 C32A H32A3 109.5
Si2 C9 H9C 109.5
Si2 C9 H9A 109.5
Si2 C9 H9B 109.5
H9C C9 H9A 109.5
H9C C9 H9B 109.5
H9A C9 H9B 109.5
Si8 C34 H34C 109.5
Si8 C34 H34A 109.5
Si8 C34 H34B 109.5
H34C C34 H34A 109.5
H34C C34 H34B 109.5
H34A C34 H34B 109.5
Si1A C4B H4B3 109.5
Si1A C4B H4B1 109.5
Si1A C4B H4B2 109.5
H4B3 C4B H4B1 109.5
H4B3 C4B H4B2 109.5
H4B1 C4B H4B2 109.5
Si8 C35 H35C 109.5
Si8 C35 H35B 109.5
Si8 C35 H35A 109.5
H35C C35 H35B 109.5
H35C C35 H35A 109.5
H35B C35 H35A 109.5
Si3 C13 H13C 109.5
Si3 C13 H13A 109.5
Si3 C13 H13B 109.5
H13C C13 H13A 109.5
H13C C13 H13B 109.5
H13A C13 H13B 109.5

loop_
_geom_bond_atom_site_label_1
_geom_bond_atom_site_label_2
_geom_bond_distance
Sn1 C19 2.144(16)
Sn1 C10 2.187(16)
Sn1 C28 2.163(15)
Sn1 C1 2.189(15)
Si3A C14A 1.78(4)
Si3A C13B 1.90(3)
Si3A C10 1.860(18)
Si3A C13A 1.88(4)
Si1 C1 1.82(2)
Si1 C5 1.85(3)
Si1 C6 1.87(3)
Si1 C4 1.84(4)
Si5 C19 1.860(17)
Si5 C22 1.841(17)
Si5 C23 2.01(2)
Si5 C24 1.75(2)
Si7 C28 1.780(19)
Si7 C33 1.95(5)
Si7 C32 1.86(3)
Si7 C31A 1.81(4)
Si4 C12 1.90(2)
Si4 C18 1.90(2)
Si4 C17 1.76(2)
Si4 C16 1.86(2)
Si8 C36 1.91(2)
Si8 C30 1.82(2)
Si8 C34 1.78(2)
Si8 C35 1.83(3)
Si6 C21 1.865(19)
Si6 C27 1.86(2)
Si6 C25 1.84(2)
Si6 C26 1.76(2)
Si2 C3 1.83(2)
Si2 C7 1.94(2)
Si2 C8 1.81(2)
Si2 C9 1.78(2)
Si1A C1 1.818(18)
Si1A C6A 1.87(2)
Si1A C4A 1.84(3)
Si1A C4B 1.84(3)
Si7A C28 1.81(2)
Si7A C31 1.94(5)
Si7A C32B 1.82(4)
Si7A C32A 1.84(3)
Si3 C10 1.855(18)
Si3 C15 1.89(3)
Si3 C14 1.88(4)
Si3 C13 1.78(4)
C14A H14A1 0.9600
C14A H14A2 0.9600
C14A H14A3 0.9600
C13B H13B1 0.9600
C13B H13B2 0.9600
C13B H13B3 0.9600
C19 H19 0.9800
C19 C20 1.46(2)
C10 H10 0.9800
C10 H10A 0.9800
C10 C11 1.45(2)
C28 H28A 0.9800
C28 H28 0.9800
C28 C29 1.496(19)
C20 H20 0.9300
C20 C21 1.36(2)
C2 H2 0.9300
C2 C1 1.48(2)
C2 C3 1.17(2)
C11 H11 0.9300
C11 C12 1.30(2)
C29 H29 0.9300
C29 C30 1.24(2)
C22 H22A 0.9600
C22 H22B 0.9600
C22 H22C 0.9600
C1 H5A 0.9800
C1 H1 0.9800
C31 H31A 0.9600
C31 H31B 0.9600
C31 H31C 0.9600
C33 H33A 0.9600
C33 H33B 0.9600
C33 H33C 0.9600
C3 H3 0.9300
C6A H6A1 0.9600
C6A H6A2 0.9600
C6A H6A3 0.9600
C21 H21 0.9300
C12 H12 0.9300
C27 H27A 0.9600
C27 H27B 0.9600
C27 H27C 0.9600
C18 H18C 0.9600
C18 H18A 0.9600
C18 H18B 0.9600
C17 H17C 0.9600
C17 H17A 0.9600
C17 H17B 0.9600
C25 H25C 0.9600
C25 H25A 0.9600
C25 H25B 0.9600
C7 H7C 0.9600
C7 H7A 0.9600
C7 H7B 0.9600
C15 H15C 0.9600
C15 H15A 0.9600
C15 H15B 0.9600
C4A H4A3 0.9600
C4A H4A1 0.9600
C4A H4A2 0.9600
C16 H16C 0.9600
C16 H16A 0.9600
C16 H16B 0.9600
C8 H8C 0.9600
C8 H8A 0.9600
C8 H8B 0.9600
C5 H5A 0.9600
C5 H5B 0.9600
C5 H5C 0.9600
C6 H6A 0.9600
C6 H6B 0.9600
C6 H6C 0.9600
C23 H23A 0.9600
C23 H23B 0.9600
C23 H23C 0.9600
C32B H32B1 0.9600
C32B H32B2 0.9600
C32B H32B3 0.9600
C26 H26A 0.9600
C26 H26B 0.9600
C26 H26C 0.9600
C36 H36A 0.9600
C36 H36B 0.9600
C36 H36C 0.9600
C14 H14A 0.9600
C14 H14B 0.9600
C14 H14C 0.9600
C13A H13A1 0.9600
C13A H13A2 0.9600
C13A H13A3 0.9600
C32 H32A 0.9600
C32 H32B 0.9600
C32 H32C 0.9600
C4 H4A 0.9600
C4 H4B 0.9600
C4 H4C 0.9600
C31A H31A1 0.9600
C31A H31A2 0.9600
C31A H31A3 0.9600
C24 H24A 0.9600
C24 H24B 0.9600
C24 H24C 0.9600
C30 H30 0.9300
C32A H32A1 0.9600
C32A H32A2 0.9600
C32A H32A3 0.9600
C9 H9C 0.9600
C9 H9A 0.9600
C9 H9B 0.9600
C34 H34C 0.9600
C34 H34A 0.9600
C34 H34B 0.9600
C4B H4B3 0.9600
C4B H4B1 0.9600
C4B H4B2 0.9600
C35 H35C 0.9600
C35 H35B 0.9600
C35 H35A 0.9600
C13 H13C 0.9600
C13 H13A 0.9600
C13 H13B 0.9600

loop_
_exptl_oxdiff_crystal_face_indexfrac_h
_exptl_oxdiff_crystal_face_indexfrac_k
_exptl_oxdiff_crystal_face_indexfrac_l
_exptl_oxdiff_crystal_face_x
_exptl_oxdiff_crystal_face_y
_exptl_oxdiff_crystal_face_z
1.0040 6.9973 1.6365 0.4498 0.2349 -0.8385
-1.0040 -6.9973 -1.6365 -0.4498 -0.2349 0.8385
5.9968 -0.0014 3.7721 -0.5699 -0.3301 -0.6786
-5.9968 0.0014 -3.7721 0.5699 0.3301 0.6786
-1.9989 2.0020 13.0197 0.5414 -0.7450 -0.4654
1.9989 -2.0020 -13.0197 -0.5414 0.7450 0.4654

loop_
_twin_individual_id
_twin_individual_mass_fraction_refined
_oxdiff_twin_reflns_isolated
_oxdiff_twin_reflns_overlapped
_twin_individual_twin_lattice_type
_twin_individual_twin_matrix_11
_twin_individual_twin_matrix_12
_twin_individual_twin_matrix_13
_twin_individual_twin_matrix_21
_twin_individual_twin_matrix_22
_twin_individual_twin_matrix_23
_twin_individual_twin_matrix_31
_twin_individual_twin_matrix_32
_twin_individual_twin_matrix_33
1 0.4572(19) 2557 5334 ref 1.0000 0.0000 0.0000 0.0000 1.0000 0.0000 0.0000 0.0000 1.0000
2 0.5428(19) 2544 5334 nmt -0.9999 0.0001 -0.0000 0.0000 -1.0000 -0.0000 0.8704 0.3554 0.9993
